data_2222005
loop_
_publ_author_name
'Asiri, Abdullah Mohamed'
'Akkurt, Mehmet'
'Khan, Salman A.'
'Arshad, Muhammad Nadeem'
'Khan, Islam Ullah'
'Sharif, Hafiz Muhammad Adeel'

_publ_section_title
;
 2-Benzenesulfonamidobenzoic acid
;
_journal_coeditor_code FJ2215
_journal_issue 6
_journal_name_full 'Acta Crystallographica Section E'
_journal_page_first o1246
_journal_page_last o1247
_journal_paper_doi 10.1107/S1600536809016900
_journal_volume 65
_journal_year 2009
_chemical_formula_iupac 'C13 H11 N O4 S'
_chemical_formula_moiety 'C13 H11 N O4 S'
_chemical_formula_sum 'C13 H11 N O4 S'
_chemical_formula_weight 277.30
_chemical_name_systematic
;
2-Benzenesulfonamidobenzoic acid
;
_space_group_IT_number 15
_symmetry_cell_setting monoclinic
_symmetry_space_group_name_Hall '-C 2yc'
_symmetry_space_group_name_H-M 'C 1 2/c 1'
_atom_sites_solution_hydrogens geom
_atom_sites_solution_primary direct
_atom_sites_solution_secondary difmap
_cell_angle_alpha 90
_cell_angle_beta 106.149(3)
_cell_angle_gamma 90
_cell_formula_units_Z 8
_cell_length_a 27.271(3)
_cell_length_b 8.7223(9)
_cell_length_c 11.0077(10)
_cell_measurement_reflns_used 2374
_cell_measurement_temperature 296(2)
_cell_measurement_theta_max 23.39
_cell_measurement_theta_min 2.46
_cell_volume 2515.0(4)
_computing_cell_refinement 'SAINT2 (Bruker, 2007)'
_computing_data_collection 'APEX2 (Bruker, 2007)'
_computing_data_reduction 'SAINT (Bruker, 2007)'
_computing_molecular_graphics 'ORTEP-3 for Windows (Farrugia, 1997)'
_computing_publication_material 'WinGX (Farrugia, 1999) and PLATON (Spek, 2009)'
_computing_structure_refinement 'SHELXL97 (Sheldrick, 2008)'
_computing_structure_solution 'SHELXS97 (Sheldrick, 2008)'
_diffrn_ambient_temperature 296(2)
_diffrn_measured_fraction_theta_full 0.988
_diffrn_measured_fraction_theta_max 0.988
_diffrn_measurement_device_type 'Bruker Kappa APEXII CCD area-detector'
_diffrn_measurement_method '\f and \w scans'
_diffrn_radiation_monochromator graphite
_diffrn_radiation_source 'sealed tube'
_diffrn_radiation_type MoK\a
_diffrn_radiation_wavelength 0.71073
_diffrn_reflns_av_R_equivalents 0.0469
_diffrn_reflns_av_sigmaI/netI 0.0457
_diffrn_reflns_limit_h_max 35
_diffrn_reflns_limit_h_min -35
_diffrn_reflns_limit_k_max 11
_diffrn_reflns_limit_k_min -11
_diffrn_reflns_limit_l_max 13
_diffrn_reflns_limit_l_min -14
_diffrn_reflns_number 12048
_diffrn_reflns_reduction_process
;
;
_diffrn_reflns_theta_full 27.93
_diffrn_reflns_theta_max 27.93
_diffrn_reflns_theta_min 2.46
_diffrn_standards_number 0
_exptl_absorpt_coefficient_mu 0.267
_exptl_absorpt_correction_type none
_exptl_crystal_colour 'brownish black'
_exptl_crystal_density_diffrn 1.465
_exptl_crystal_density_method 'Not Measured'
_exptl_crystal_description prism
_exptl_crystal_F_000 1152
_exptl_crystal_size_max 0.360
_exptl_crystal_size_mid 0.260
_exptl_crystal_size_min 0.110
_refine_diff_density_max 0.338
_refine_diff_density_min -0.251
_refine_ls_extinction_method none
_refine_ls_goodness_of_fit_ref 0.999
_refine_ls_hydrogen_treatment constr
_refine_ls_matrix_type full
_refine_ls_number_parameters 173
_refine_ls_number_reflns 2989
_refine_ls_number_restraints 0
_refine_ls_restrained_S_all 0.999
_refine_ls_R_factor_all 0.0882
_refine_ls_R_factor_gt 0.0405
_refine_ls_shift/su_max 0.000
_refine_ls_shift/su_mean 0.000
_refine_ls_structure_factor_coef Fsqd
_refine_ls_weighting_details 'calc w=1/[\s^2^(Fo^2^)+(0.0454P)^2^+0.6310P] where P=(Fo^2^+2Fc^2^)/3'
_refine_ls_weighting_scheme calc
_refine_ls_wR_factor_gt 0.0854
_refine_ls_wR_factor_ref 0.1054
_reflns_number_gt 1824
_reflns_number_total 2989
_reflns_threshold_expression I>2\s(I)
_cod_data_source_file fj2215.cif
_cod_data_source_block I
_cod_original_sg_symbol_H-M 'C 2/c'
_cod_database_code 2222005
_cod_database_fobs_code 2222005

loop_
_symmetry_equiv_pos_site_id
_symmetry_equiv_pos_as_xyz
1 x,y,z
2 -x,y,1/2-z
3 -x,-y,-z
4 x,-y,1/2+z
5 1/2+x,1/2+y,z
6 1/2-x,1/2+y,1/2-z
7 1/2-x,1/2-y,-z
8 1/2+x,1/2-y,1/2+z

loop_
_atom_site_aniso_label
_atom_site_aniso_U_11
_atom_site_aniso_U_22
_atom_site_aniso_U_33
_atom_site_aniso_U_12
_atom_site_aniso_U_13
_atom_site_aniso_U_23
S1 0.0407(3) 0.0349(3) 0.0494(3) -0.0008(2) 0.0191(2) -0.0065(2)
O1 0.0497(9) 0.0363(9) 0.0768(11) -0.0047(7) 0.0212(8) -0.0151(8)
O2 0.0633(10) 0.0550(10) 0.0458(8) 0.0050(8) 0.0220(7) 0.0022(7)
O3 0.0485(9) 0.0503(10) 0.0520(9) -0.0019(7) 0.0236(7) 0.0001(7)
O4 0.0627(11) 0.0616(11) 0.0651(10) 0.0020(9) 0.0383(8) -0.0051(9)
N1 0.0422(10) 0.0327(10) 0.0695(12) -0.0042(8) 0.0294(8) -0.0062(9)
C1 0.0426(11) 0.0361(12) 0.0444(11) -0.0018(9) 0.0212(9) -0.0038(9)
C2 0.0610(16) 0.0687(18) 0.0498(13) -0.0095(13) 0.0208(12) 0.0077(12)
C3 0.079(2) 0.096(2) 0.0506(15) 0.0031(17) 0.0085(14) 0.0086(14)
C4 0.0488(15) 0.091(2) 0.0768(19) -0.0042(15) 0.0038(13) -0.0190(17)
C5 0.0482(15) 0.072(2) 0.096(2) -0.0214(13) 0.0199(14) -0.0026(17)
C6 0.0518(14) 0.0486(15) 0.0687(15) -0.0099(11) 0.0221(12) 0.0039(12)
C7 0.0347(10) 0.0343(11) 0.0439(11) 0.0032(8) 0.0091(8) -0.0035(9)
C8 0.0371(11) 0.0422(12) 0.0394(11) 0.0042(9) 0.0092(8) -0.0026(9)
C9 0.0577(14) 0.0537(15) 0.0604(14) 0.0092(12) 0.0242(11) -0.0096(12)
C10 0.0754(18) 0.0400(14) 0.0830(18) 0.0097(13) 0.0280(14) -0.0104(13)
C11 0.0707(16) 0.0366(14) 0.0695(16) 0.0009(12) 0.0235(13) 0.0040(11)
C12 0.0577(14) 0.0403(13) 0.0550(13) 0.0016(10) 0.0250(11) -0.0002(11)
C13 0.0355(11) 0.0547(15) 0.0399(11) 0.0077(10) 0.0093(9) -0.0007(11)

loop_
_atom_site_type_symbol
_atom_site_label
_atom_site_fract_x
_atom_site_fract_y
_atom_site_fract_z
_atom_site_U_iso_or_equiv
_atom_site_thermal_displace_type
_atom_site_calc_flag
_atom_site_refinement_flags
_atom_site_occupancy
S S1 0.63178(2) 0.04792(6) 0.18228(5) 0.0404(2) Uani . . 1.000
O O1 0.62113(5) -0.11217(17) 0.16769(14) 0.0535(6) Uani . . 1.000
O O2 0.63031(6) 0.13887(18) 0.07397(13) 0.0533(5) Uani . . 1.000
O O3 0.53363(5) 0.03052(18) 0.39985(13) 0.0483(5) Uani . . 1.000
O O4 0.50843(6) 0.2115(2) 0.51125(16) 0.0590(6) Uani . . 1.000
N N1 0.59038(6) 0.11156(19) 0.25095(17) 0.0454(6) Uani . . 1.000
C C1 0.69269(7) 0.0708(2) 0.28988(18) 0.0392(7) Uani . . 1.000
C C2 0.70663(9) -0.0206(3) 0.3954(2) 0.0588(9) Uani . . 1.000
C C3 0.75548(12) -0.0093(4) 0.4738(2) 0.0771(11) Uani . . 1.000
C C4 0.78960(10) 0.0910(4) 0.4466(3) 0.0750(10) Uani . . 1.000
C C5 0.77546(9) 0.1822(3) 0.3430(3) 0.0721(11) Uani . . 1.000
C C6 0.72658(9) 0.1735(3) 0.2632(2) 0.0553(8) Uani . . 1.000
C C7 0.58485(7) 0.2638(2) 0.28900(18) 0.0380(6) Uani . . 1.000
C C8 0.55742(7) 0.2911(2) 0.37784(18) 0.0399(7) Uani . . 1.000
C C9 0.55267(9) 0.4409(3) 0.4151(2) 0.0557(8) Uani . . 1.000
C C10 0.57274(10) 0.5620(3) 0.3654(2) 0.0649(10) Uani . . 1.000
C C11 0.59832(10) 0.5339(3) 0.2762(2) 0.0581(9) Uani . . 1.000
C C12 0.60453(9) 0.3876(3) 0.2386(2) 0.0491(8) Uani . . 1.000
C C13 0.53286(7) 0.1656(3) 0.42990(19) 0.0436(7) Uani . . 1.000
H H1 0.56950 0.04520 0.26590 0.0540 Uiso calc R 1.000
H H2 0.68350 -0.08900 0.41350 0.0700 Uiso calc R 1.000
H H3 0.76540 -0.07010 0.54590 0.0930 Uiso calc R 1.000
H H4 0.49630 0.13700 0.53800 0.0890 Uiso calc R 1.000
H H4A 0.82270 0.09660 0.49950 0.0900 Uiso calc R 1.000
H H5 0.79880 0.25070 0.32560 0.0870 Uiso calc R 1.000
H H6 0.71670 0.23620 0.19230 0.0660 Uiso calc R 1.000
H H9 0.53540 0.45970 0.47550 0.0670 Uiso calc R 1.000
H H10 0.56910 0.66170 0.39160 0.0780 Uiso calc R 1.000
H H11 0.61160 0.61550 0.24100 0.0700 Uiso calc R 1.000
H H12 0.62210 0.37080 0.17860 0.0590 Uiso calc R 1.000

loop_
_atom_type_symbol
_atom_type_description
_atom_type_scat_dispersion_real
_atom_type_scat_dispersion_imag
_atom_type_scat_source
S S 0.1246 0.1234 'International Tables Vol C Tables 4.2.6.8 and 6.1.1.4'
O O 0.0106 0.0060 'International Tables Vol C Tables 4.2.6.8 and 6.1.1.4'
N N 0.0061 0.0033 'International Tables Vol C Tables 4.2.6.8 and 6.1.1.4'
H H 0.0000 0.0000 'International Tables Vol C Tables 4.2.6.8 and 6.1.1.4'
C C 0.0033 0.0016 'International Tables Vol C Tables 4.2.6.8 and 6.1.1.4'

loop_
_geom_angle_atom_site_label_1
_geom_angle_atom_site_label_2
_geom_angle_atom_site_label_3
_geom_angle_site_symmetry_1
_geom_angle_site_symmetry_2
_geom_angle_site_symmetry_3
_geom_angle
_geom_angle_publ_flag
O1 S1 O2 . . . 119.60(9) no
O1 S1 N1 . . . 103.97(9) no
O1 S1 C1 . . . 108.11(9) no
O2 S1 N1 . . . 109.80(10) no
O2 S1 C1 . . . 107.54(9) no
N1 S1 C1 . . . 107.23(9) no
C13 O4 H4 . . . 109.00 no
S1 N1 C7 . . . 127.27(14) no
C7 N1 H1 . . . 116.00 no
S1 N1 H1 . . . 116.00 no
C2 C1 C6 . . . 121.0(2) no
S1 C1 C2 . . . 119.36(16) no
S1 C1 C6 . . . 119.58(15) no
C1 C2 C3 . . . 118.8(2) no
C2 C3 C4 . . . 120.5(3) no
C3 C4 C5 . . . 120.5(3) no
C4 C5 C6 . . . 120.1(3) no
C1 C6 C5 . . . 119.2(2) no
C8 C7 C12 . . . 119.04(18) no
N1 C7 C12 . . . 121.84(19) no
N1 C7 C8 . . . 119.10(16) no
C7 C8 C9 . . . 118.47(18) no
C7 C8 C13 . . . 121.97(17) no
C9 C8 C13 . . . 119.55(19) no
C8 C9 C10 . . . 121.8(2) no
C9 C10 C11 . . . 119.0(2) no
C10 C11 C12 . . . 120.9(2) no
C7 C12 C11 . . . 120.7(2) no
O3 C13 O4 . . . 121.7(2) no
O3 C13 C8 . . . 124.28(18) no
O4 C13 C8 . . . 114.0(2) no
C1 C2 H2 . . . 121.00 no
C3 C2 H2 . . . 121.00 no
C2 C3 H3 . . . 120.00 no
C4 C3 H3 . . . 120.00 no
C3 C4 H4A . . . 120.00 no
C5 C4 H4A . . . 120.00 no
C4 C5 H5 . . . 120.00 no
C6 C5 H5 . . . 120.00 no
C1 C6 H6 . . . 120.00 no
C5 C6 H6 . . . 120.00 no
C8 C9 H9 . . . 119.00 no
C10 C9 H9 . . . 119.00 no
C9 C10 H10 . . . 120.00 no
C11 C10 H10 . . . 120.00 no
C10 C11 H11 . . . 120.00 no
C12 C11 H11 . . . 120.00 no
C7 C12 H12 . . . 120.00 no
C11 C12 H12 . . . 120.00 no

loop_
_geom_bond_atom_site_label_1
_geom_bond_atom_site_label_2
_geom_bond_site_symmetry_1
_geom_bond_site_symmetry_2
_geom_bond_distance
_geom_bond_publ_flag
S1 O1 . . 1.4262(16) no
S1 O2 . . 1.4233(16) no
S1 N1 . . 1.6213(18) no
S1 C1 . . 1.763(2) no
O3 C13 . . 1.226(3) no
O4 C13 . . 1.318(3) no
O4 H4 . . 0.8200 no
N1 C7 . . 1.413(2) no
N1 H1 . . 0.8600 no
C1 C6 . . 1.376(3) no
C1 C2 . . 1.372(3) no
C2 C3 . . 1.375(4) no
C3 C4 . . 1.370(5) no
C4 C5 . . 1.356(4) no
C5 C6 . . 1.380(4) no
C7 C12 . . 1.388(3) no
C7 C8 . . 1.407(3) no
C8 C13 . . 1.479(3) no
C8 C9 . . 1.386(3) no
C9 C10 . . 1.372(4) no
C10 C11 . . 1.375(4) no
C11 C12 . . 1.367(4) no
C2 H2 . . 0.9300 no
C3 H3 . . 0.9300 no
C4 H4A . . 0.9300 no
C5 H5 . . 0.9300 no
C6 H6 . . 0.9300 no
C9 H9 . . 0.9300 no
C10 H10 . . 0.9300 no
C11 H11 . . 0.9300 no
C12 H12 . . 0.9300 no

loop_
_geom_contact_atom_site_label_1
_geom_contact_atom_site_label_2
_geom_contact_distance
_geom_contact_site_symmetry_1
_geom_contact_site_symmetry_2
_geom_contact_publ_flag
S1 H12 2.8300 . . no
O1 C13 3.059(3) . 4_554 no
O1 C5 3.372(3) . 6_645 no
O1 O4 3.197(2) . 4_554 no
O2 C12 3.032(3) . . no
O2 C2 3.396(3) . 4_554 no
O2 O3 3.162(2) . 4_554 no
O3 O2 3.162(2) . 4_555 no
O3 O4 2.712(2) . 3_656 no
O3 C13 3.408(3) . 3_656 no
O3 N1 2.644(2) . . no
O4 O3 2.712(2) . 3_656 no
O4 O1 3.197(2) . 4_555 no
O1 H5 2.4700 . 6_645 no
O1 H2 2.7700 . . no
O1 H11 2.5500 . 1_545 no
O2 H2 2.6200 . 4_554 no
O2 H6 2.5000 . . no
O2 H10 2.8200 . 4_564 no
O2 H12 2.3700 . . no
O3 H1 2.9000 . 2_655 no
O3 H4 1.8900 . 3_656 no
O3 H1 1.9900 . . no
O4 H10 2.8500 . 3_666 no
O4 H9 2.3500 . . no
N1 O3 2.644(2) . . no
N1 C13 3.429(3) . 2_655 no
C2 O2 3.396(3) . 4_555 no
C5 O1 3.372(3) . 6_655 no
C7 C13 3.541(3) . 2_655 no
C8 C8 3.581(3) . 2_655 no
C12 O2 3.032(3) . . no
C13 O3 3.408(3) . 3_656 no
C13 C7 3.541(3) . 2_655 no
C13 O1 3.059(3) . 4_555 no
C13 N1 3.429(3) . 2_655 no
C6 H3 3.0100 . 4_554 no
C9 H9 3.1000 . 3_666 no
C11 H4A 3.0100 . 7_656 no
C12 H4A 3.0100 . 7_656 no
C13 H1 2.5200 . . no
C13 H4 2.8100 . 3_656 no
H1 O3 1.9900 . . no
H1 C13 2.5200 . . no
H1 O3 2.9000 . 2_655 no
H2 O1 2.7700 . . no
H2 O2 2.6200 . 4_555 no
H3 C6 3.0100 . 4_555 no
H4 O3 1.8900 . 3_656 no
H4 C13 2.8100 . 3_656 no
H4 H4 2.5600 . 3_656 no
H4A C11 3.0100 . 7_656 no
H4A C12 3.0100 . 7_656 no
H5 O1 2.4700 . 6_655 no
H6 O2 2.5000 . . no
H9 O4 2.3500 . . no
H9 C9 3.1000 . 3_666 no
H9 H9 2.2600 . 3_666 no
H10 O4 2.8500 . 3_666 no
H10 O2 2.8200 . 4_565 no
H11 O1 2.5500 . 1_565 no
H12 S1 2.8300 . . no
H12 O2 2.3700 . . no

loop_
_geom_hbond_atom_site_label_D
_geom_hbond_atom_site_label_H
_geom_hbond_atom_site_label_A
_geom_hbond_site_symmetry_A
_geom_hbond_distance_DH
_geom_hbond_distance_HA
_geom_hbond_distance_DA
_geom_hbond_angle_DHA
_geom_hbond_publ_flag
N1 H1 O3 . 0.8600 1.9900 2.644(2) 132.00 yes
O4 H4 O3 3_656 0.8200 1.8900 2.712(2) 178.00 yes
C5 H5 O1 6_655 0.9300 2.4700 3.372(3) 162.00 yes
C6 H6 O2 . 0.9300 2.5000 2.878(3) 104.00 yes
C9 H9 O4 . 0.9300 2.3500 2.700(3) 102.00 yes
C11 H11 O1 1_565 0.9300 2.5500 3.429(3) 159.00 yes
C12 H12 O2 . 0.9300 2.3700 3.032(3) 128.00 yes
C4 H4A Cg2 7_656 0.93 2.84 3.765(3) 174 yes

loop_
_geom_torsion_atom_site_label_1
_geom_torsion_atom_site_label_2
_geom_torsion_atom_site_label_3
_geom_torsion_atom_site_label_4
_geom_torsion_site_symmetry_1
_geom_torsion_site_symmetry_2
_geom_torsion_site_symmetry_3
_geom_torsion_site_symmetry_4
_geom_torsion
_geom_torsion_publ_flag
O1 S1 N1 C7 . . . . 178.91(17) no
O2 S1 N1 C7 . . . . -52.0(2) no
C1 S1 N1 C7 . . . . 64.56(19) no
O1 S1 C1 C2 . . . . -40.9(2) no
O2 S1 C1 C2 . . . . -171.34(17) no
N1 S1 C1 C2 . . . . 70.63(19) no
O1 S1 C1 C6 . . . . 135.31(17) no
O2 S1 C1 C6 . . . . 4.9(2) no
N1 S1 C1 C6 . . . . -113.14(18) no
S1 N1 C7 C8 . . . . -161.98(16) no
S1 N1 C7 C12 . . . . 19.8(3) no
S1 C1 C2 C3 . . . . 175.4(2) no
C2 C1 C6 C5 . . . . 1.1(3) no
C6 C1 C2 C3 . . . . -0.8(4) no
S1 C1 C6 C5 . . . . -175.07(19) no
C1 C2 C3 C4 . . . . -0.3(4) no
C2 C3 C4 C5 . . . . 1.0(5) no
C3 C4 C5 C6 . . . . -0.7(5) no
C4 C5 C6 C1 . . . . -0.4(4) no
N1 C7 C8 C9 . . . . 179.46(19) no
N1 C7 C8 C13 . . . . -1.8(3) no
C12 C7 C8 C9 . . . . -2.3(3) no
C12 C7 C8 C13 . . . . 176.42(19) no
N1 C7 C12 C11 . . . . 179.5(2) no
C8 C7 C12 C11 . . . . 1.3(3) no
C7 C8 C9 C10 . . . . 1.7(3) no
C13 C8 C9 C10 . . . . -177.0(2) no
C7 C8 C13 O3 . . . . -1.0(3) no
C7 C8 C13 O4 . . . . -179.52(18) no
C9 C8 C13 O3 . . . . 177.7(2) no
C9 C8 C13 O4 . . . . -0.8(3) no
C8 C9 C10 C11 . . . . -0.1(4) no
C9 C10 C11 C12 . . . . -1.0(4) no
C10 C11 C12 C7 . . . . 0.4(4) no

loop_
_cod_related_entry_id
_cod_related_entry_database
_cod_related_entry_code
1 ChemSpider 33895
